data_7128236
loop_
_publ_author_name
'Ma, Shi-Tang'
'Zhu, Xiao-Xiao'
'Xu, Jing-Yu'
'Li, Ying'
'Zhang, Xiao-Mei'
'Feng, Cheng-Tao'
'Yan, Yizhe'

_publ_section_title
;
 Iodide-promoted transformations of imidazopyridines into sulfur-bridged
 imidazopyridines or 1,2,4-thiadiazoles.
;
_journal_issue 43
_journal_name_full 'Chemical communications (Cambridge, England)'
_journal_page_first 5338
_journal_page_last 5341
_journal_paper_doi 10.1039/d1cc01044a
_journal_volume 57
_journal_year 2021
_chemical_formula_moiety 'C13 H9 N3 S'
_chemical_formula_sum 'C13 H9 N3 S'
_chemical_formula_weight 239.29
_space_group_crystal_system monoclinic
_space_group_IT_number 14
_space_group_name_Hall '-P 2ybc'
_space_group_name_H-M_alt 'P 1 21/c 1'
_atom_sites_solution_hydrogens geom
_audit_creation_date 2021-04-19
_audit_creation_method
;
Olex2 1.2
(compiled 2018.05.29 svn.r3508 for OlexSys, GUI svn.r5506)
;
_audit_update_record
;
2021-04-19 deposited with the CCDC.	2021-04-26 downloaded from the CCDC.
;
_cell_angle_alpha 90
_cell_angle_beta 106.043(4)
_cell_angle_gamma 90
_cell_formula_units_Z 8
_cell_length_a 12.8409(15)
_cell_length_b 15.0587(15)
_cell_length_c 12.4189(14)
_cell_measurement_reflns_used 6942
_cell_measurement_temperature 296.15
_cell_measurement_theta_max 25.92
_cell_measurement_theta_min 2.18
_cell_volume 2307.9(4)
_computing_cell_refinement 'SAINT V8.38A (?, 2016)'
_computing_data_reduction 'SAINT V8.38A (?, 2016)'
_computing_molecular_graphics 'Olex2 (Dolomanov et al., 2009)'
_computing_publication_material 'Olex2 (Dolomanov et al., 2009)'
_computing_structure_refinement 'ShelXL (Sheldrick, 2015)'
_computing_structure_solution 'SHELXT 2018/2 (Sheldrick, 2018)'
_diffrn_ambient_temperature 296.15
_diffrn_measured_fraction_theta_full 0.999
_diffrn_measured_fraction_theta_max 0.996
_diffrn_measurement_device_type 'Bruker APEX-II CCD'
_diffrn_measurement_method '\f and \w scans'
_diffrn_radiation_type MoK\a
_diffrn_radiation_wavelength 0.71073
_diffrn_reflns_av_R_equivalents 0.0529
_diffrn_reflns_av_unetI/netI 0.0376
_diffrn_reflns_Laue_measured_fraction_full 0.999
_diffrn_reflns_Laue_measured_fraction_max 0.996
_diffrn_reflns_limit_h_max 15
_diffrn_reflns_limit_h_min -16
_diffrn_reflns_limit_k_max 18
_diffrn_reflns_limit_k_min -18
_diffrn_reflns_limit_l_max 15
_diffrn_reflns_limit_l_min -15
_diffrn_reflns_number 26063
_diffrn_reflns_point_group_measured_fraction_full 0.999
_diffrn_reflns_point_group_measured_fraction_max 0.996
_diffrn_reflns_theta_full 25.242
_diffrn_reflns_theta_max 26.379
_diffrn_reflns_theta_min 2.134
_diffrn_standards_number 0
_exptl_absorpt_coefficient_mu 0.259
_exptl_absorpt_correction_T_max 0.7454
_exptl_absorpt_correction_T_min 0.6989
_exptl_absorpt_correction_type none
_exptl_absorpt_process_details
;
SADABS-2016/2 (Bruker,2016/2) was used for absorption correction.
wR2(int) was 0.0783 before and 0.0633 after correction.
The Ratio of minimum to maximum transmission is 0.9376.
The \l/2 correction factor is Not present.
;
_exptl_crystal_colour colourless
_exptl_crystal_colour_primary colourless
_exptl_crystal_density_diffrn 1.377
_exptl_crystal_description block
_exptl_crystal_F_000 992
_refine_diff_density_max 0.161
_refine_diff_density_min -0.242
_refine_diff_density_rms 0.037
_refine_ls_extinction_coef 0.0045(9)
_refine_ls_extinction_expression Fc^*^=kFc[1+0.001xFc^2^\l^3^/sin(2\q)]^-1/4^
_refine_ls_extinction_method SHELXL
_refine_ls_goodness_of_fit_ref 1.024
_refine_ls_hydrogen_treatment constr
_refine_ls_matrix_type full
_refine_ls_number_parameters 308
_refine_ls_number_reflns 4705
_refine_ls_number_restraints 3
_refine_ls_restrained_S_all 1.024
_refine_ls_R_factor_all 0.0777
_refine_ls_R_factor_gt 0.0438
_refine_ls_shift/su_max 0.000
_refine_ls_shift/su_mean 0.000
_refine_ls_structure_factor_coef Fsqd
_refine_ls_weighting_details 'w=1/[\s^2^(Fo^2^)+(0.0528P)^2^+0.4895P] where P=(Fo^2^+2Fc^2^)/3'
_refine_ls_weighting_scheme calc
_refine_ls_wR_factor_gt 0.1023
_refine_ls_wR_factor_ref 0.1209
_reflns_Friedel_coverage 0.000
_reflns_number_gt 3171
_reflns_number_total 4705
_reflns_threshold_expression 'I > 2\s(I)'
_cod_data_source_file d1cc01044a2.cif
_cod_data_source_block 1
_cod_depositor_comments 'Adding full bibliography for 7128236.cif.'
_cod_database_code 7128236
_shelxl_version_number 2013-4
_shelx_space_group_comment
;
The symmetry employed for this shelxl refinement is uniquely defined
by the following loop, which should always be used as a source of
symmetry information in preference to the above space-group names.
They are only intended as comments.
;
_olex2_refinement_description
;
1. Fixed Uiso
 At 1.2 times of:
  All C(H) groups
2. Rigid bond restraints
 S1, N5
 with sigma for 1-2 distances of 0.001 and sigma for 1-3 distances of 0.002
 C3, N5
 with sigma for 1-2 distances of 0.001 and sigma for 1-3 distances of 0.002
 S2, N16
 with sigma for 1-2 distances of 0.001 and sigma for 1-3 distances of 0.002
3.a Aromatic/amide H refined with riding coordinates:
 C10(H10), C11(H11), C13(H13), C12(H12), C5(H5), C14(H14), C7(H7), C8(H8),
 C6(H6), C19(H19), C23(H23), C28(H28), C25(H25), C20(H20), C27(H27), C26(H26),
 C21(H21), C22(H22)
;
_olex2_submission_special_instructions 'No special instructions were received'

loop_
_space_group_symop_operation_xyz
'x, y, z'
'-x, y+1/2, -z+1/2'
'-x, -y, -z'
'x, -y-1/2, z-1/2'

loop_
_atom_site_label
_atom_site_type_symbol
_atom_site_fract_x
_atom_site_fract_y
_atom_site_fract_z
_atom_site_U_iso_or_equiv
_atom_site_adp_type
_atom_site_occupancy
_atom_site_site_symmetry_order
_atom_site_calc_flag
_atom_site_refinement_flags_posn
_atom_site_refinement_flags_adp
_atom_site_refinement_flags_occupancy
_atom_site_disorder_assembly
_atom_site_disorder_group
S1 S 0.69061(5) 0.36181(4) 0.15214(5) 0.0633(2) Uani 1 1 d . U . . .
N1 N 0.64809(14) 0.41668(11) 0.32620(14) 0.0484(4) Uani 1 1 d . . . . .
N2 N 0.87780(15) 0.28139(13) 0.31951(15) 0.0583(5) Uani 1 1 d . . . . .
N5 N 0.58110(15) 0.42345(13) 0.13338(15) 0.0586(5) Uani 1 1 d . U . . .
C4 C 0.81207(16) 0.32260(14) 0.36973(17) 0.0478(5) Uani 1 1 d . . . . .
C3 C 0.57118(17) 0.44626(14) 0.23248(17) 0.0478(5) Uani 1 1 d . U . . .
C1 C 0.71937(17) 0.36836(13) 0.29474(17) 0.0474(5) Uani 1 1 d . . . . .
C9 C 0.47914(16) 0.50030(14) 0.24432(18) 0.0477(5) Uani 1 1 d . . . . .
C10 C 0.39663(18) 0.52612(15) 0.15081(19) 0.0577(6) Uani 1 1 d . . . . .
H10 H 0.4002 0.5111 0.0793 0.069 Uiso 1 1 calc R . . . .
C11 C 0.30928(19) 0.57420(15) 0.1646(2) 0.0635(7) Uani 1 1 d . . . . .
H11 H 0.2543 0.5911 0.1020 0.076 Uiso 1 1 calc R . . . .
C13 C 0.3847(2) 0.57294(17) 0.3619(2) 0.0676(7) Uani 1 1 d . . . . .
H13 H 0.3808 0.5888 0.4331 0.081 Uiso 1 1 calc R . . . .
C12 C 0.30275(18) 0.59721(16) 0.2690(2) 0.0629(6) Uani 1 1 d . . . . .
H12 H 0.2434 0.6290 0.2773 0.076 Uiso 1 1 calc R . . . .
C5 C 0.8276(2) 0.32096(19) 0.48396(19) 0.0701(7) Uani 1 1 d . . . . .
H5 H 0.7807 0.3512 0.5163 0.084 Uiso 1 1 calc R . . . .
C14 C 0.47256(19) 0.52514(16) 0.34952(19) 0.0604(6) Uani 1 1 d . . . . .
H14 H 0.5278 0.5095 0.4126 0.073 Uiso 1 1 calc R . . . .
C7 C 0.9822(2) 0.23127(17) 0.4994(2) 0.0695(7) Uani 1 1 d . . . . .
H7 H 1.0411 0.1989 0.5416 0.083 Uiso 1 1 calc R . . . .
C8 C 0.9616(2) 0.23750(17) 0.3850(2) 0.0676(7) Uani 1 1 d . . . . .
H8 H 1.0090 0.2094 0.3513 0.081 Uiso 1 1 calc R . . . .
C6 C 0.9140(2) 0.2737(2) 0.5495(2) 0.0786(8) Uani 1 1 d . . . . .
H6 H 0.9256 0.2707 0.6267 0.094 Uiso 1 1 calc R . . . .
S2 S 0.21460(5) 0.39674(5) 0.45987(5) 0.0706(2) Uani 1 1 d . U . . .
N3 N 0.13181(13) 0.40575(11) 0.25171(13) 0.0442(4) Uani 1 1 d . . . . .
N4 N 0.38047(15) 0.29449(13) 0.39212(15) 0.0599(5) Uani 1 1 d . . . . .
C18 C 0.30350(16) 0.32130(13) 0.30142(16) 0.0437(5) Uani 1 1 d . . . . .
N16 N 0.10123(16) 0.45384(15) 0.41690(15) 0.0664(6) Uani 1 1 d . U . . .
C19 C 0.30695(17) 0.30501(14) 0.19376(17) 0.0494(5) Uani 1 1 d . . . . .
H19 H 0.2513 0.3242 0.1330 0.059 Uiso 1 1 calc R . . . .
C17 C 0.06937(17) 0.45201(14) 0.30686(17) 0.0469(5) Uani 1 1 d . . . . .
C15 C 0.21505(16) 0.37185(14) 0.32582(16) 0.0456(5) Uani 1 1 d . . . . .
C24 C -0.02839(16) 0.49926(13) 0.24307(17) 0.0456(5) Uani 1 1 d . . . . .
C23 C -0.05633(17) 0.50209(14) 0.12735(17) 0.0494(5) Uani 1 1 d . . . . .
H23 H -0.0135 0.4726 0.0894 0.059 Uiso 1 1 calc R . . . .
C28 C -0.14676(18) 0.54795(15) 0.06738(19) 0.0559(6) Uani 1 1 d . . . . .
H28 H -0.1642 0.5499 -0.0104 0.067 Uiso 1 1 calc R . . . .
C25 C -0.09419(19) 0.54301(16) 0.29841(19) 0.0597(6) Uani 1 1 d . . . . .
H25 H -0.0771 0.5417 0.3762 0.072 Uiso 1 1 calc R . . . .
C20 C 0.39448(18) 0.25970(15) 0.17749(19) 0.0564(6) Uani 1 1 d . . . . .
H20 H 0.3989 0.2476 0.1055 0.068 Uiso 1 1 calc R . . . .
C27 C -0.21105(19) 0.59089(16) 0.1231(2) 0.0630(6) Uani 1 1 d . . . . .
H27 H -0.2723 0.6216 0.0829 0.076 Uiso 1 1 calc R . . . .
C26 C -0.1848(2) 0.58833(16) 0.2375(2) 0.0678(7) Uani 1 1 d . . . . .
H26 H -0.2286 0.6174 0.2748 0.081 Uiso 1 1 calc R . . . .
C21 C 0.47436(19) 0.23295(15) 0.2685(2) 0.0614(6) Uani 1 1 d . . . . .
H21 H 0.5348 0.2030 0.2598 0.074 Uiso 1 1 calc R . . . .
C22 C 0.4641(2) 0.25103(18) 0.3734(2) 0.0694(7) Uani 1 1 d . . . . .
H22 H 0.5187 0.2318 0.4351 0.083 Uiso 1 1 calc R . . . .

loop_
_atom_site_aniso_label
_atom_site_aniso_U_11
_atom_site_aniso_U_22
_atom_site_aniso_U_33
_atom_site_aniso_U_23
_atom_site_aniso_U_13
_atom_site_aniso_U_12
S1 0.0744(4) 0.0727(4) 0.0443(3) 0.0006(3) 0.0188(3) 0.0134(3)
N1 0.0489(10) 0.0521(10) 0.0428(10) 0.0021(8) 0.0105(8) 0.0019(8)
N2 0.0615(12) 0.0619(12) 0.0533(11) 0.0010(9) 0.0188(9) 0.0123(10)
N5 0.0652(11) 0.0672(12) 0.0430(9) 0.0037(9) 0.0145(9) 0.0066(8)
C4 0.0484(12) 0.0477(12) 0.0475(12) -0.0010(10) 0.0135(10) 0.0005(10)
C3 0.0515(12) 0.0488(12) 0.0419(10) 0.0041(9) 0.0107(9) -0.0018(10)
C1 0.0528(12) 0.0471(12) 0.0437(11) 0.0007(9) 0.0155(10) -0.0019(10)
C9 0.0479(12) 0.0458(11) 0.0479(12) 0.0073(10) 0.0105(9) -0.0023(9)
C10 0.0600(14) 0.0551(13) 0.0489(13) -0.0008(11) -0.0003(11) -0.0020(11)
C11 0.0488(14) 0.0584(15) 0.0696(17) 0.0039(12) -0.0066(12) 0.0011(11)
C13 0.0697(16) 0.0795(17) 0.0596(15) 0.0182(13) 0.0281(13) 0.0186(13)
C12 0.0475(13) 0.0608(15) 0.0818(18) 0.0135(13) 0.0202(13) 0.0058(11)
C5 0.0698(16) 0.0941(19) 0.0481(14) 0.0019(13) 0.0190(12) 0.0239(14)
C14 0.0586(14) 0.0745(16) 0.0493(13) 0.0176(12) 0.0169(11) 0.0168(12)
C7 0.0622(15) 0.0721(17) 0.0679(16) 0.0102(14) 0.0073(13) 0.0120(13)
C8 0.0636(15) 0.0730(17) 0.0679(16) 0.0010(13) 0.0209(13) 0.0181(13)
C6 0.0778(18) 0.106(2) 0.0476(14) 0.0094(14) 0.0106(13) 0.0182(16)
S2 0.0724(4) 0.1006(5) 0.0388(3) 0.0046(3) 0.0152(3) 0.0294(4)
N3 0.0444(10) 0.0481(10) 0.0419(9) 0.0000(8) 0.0149(8) 0.0031(8)
N4 0.0583(12) 0.0737(13) 0.0465(11) 0.0083(9) 0.0126(9) 0.0151(10)
C18 0.0466(12) 0.0422(11) 0.0434(11) 0.0032(9) 0.0140(9) -0.0003(9)
N16 0.0692(12) 0.0907(15) 0.0413(10) 0.0021(10) 0.0185(9) 0.0256(10)
C19 0.0521(13) 0.0522(13) 0.0441(12) 0.0015(10) 0.0138(10) 0.0017(10)
C17 0.0520(12) 0.0501(12) 0.0422(11) -0.0011(9) 0.0188(10) 0.0037(10)
C15 0.0496(12) 0.0486(12) 0.0399(11) 0.0015(9) 0.0148(9) 0.0008(10)
C24 0.0475(12) 0.0456(11) 0.0461(11) -0.0002(9) 0.0170(9) 0.0026(9)
C23 0.0526(13) 0.0506(12) 0.0475(12) -0.0018(10) 0.0181(10) 0.0051(10)
C28 0.0570(14) 0.0543(13) 0.0519(13) 0.0018(11) 0.0075(11) 0.0017(11)
C25 0.0669(15) 0.0645(15) 0.0523(13) -0.0018(11) 0.0240(12) 0.0123(12)
C20 0.0622(14) 0.0565(13) 0.0562(14) -0.0040(11) 0.0259(12) 0.0016(11)
C27 0.0548(14) 0.0587(14) 0.0723(17) 0.0042(12) 0.0120(12) 0.0126(11)
C26 0.0665(16) 0.0683(16) 0.0737(17) -0.0038(13) 0.0280(13) 0.0190(13)
C21 0.0558(14) 0.0574(14) 0.0766(17) 0.0021(12) 0.0277(13) 0.0123(11)
C22 0.0592(15) 0.0806(18) 0.0646(16) 0.0129(14) 0.0111(12) 0.0228(13)

loop_
_atom_type_symbol
_atom_type_description
_atom_type_scat_dispersion_real
_atom_type_scat_dispersion_imag
_atom_type_scat_source
C C 0.0033 0.0016 'International Tables Vol C Tables 4.2.6.8 and 6.1.1.4'
H H 0.0000 0.0000 'International Tables Vol C Tables 4.2.6.8 and 6.1.1.4'
N N 0.0061 0.0033 'International Tables Vol C Tables 4.2.6.8 and 6.1.1.4'
S S 0.1246 0.1234 'International Tables Vol C Tables 4.2.6.8 and 6.1.1.4'

loop_
_geom_angle_atom_site_label_1
_geom_angle_atom_site_label_2
_geom_angle_atom_site_label_3
_geom_angle
_geom_angle_site_symmetry_1
_geom_angle_site_symmetry_3
_geom_angle_publ_flag
N5 S1 C1 92.61(10) . . ?
C1 N1 C3 108.96(18) . . ?
C8 N2 C4 117.0(2) . . ?
C3 N5 S1 108.31(15) . . ?
N2 C4 C1 115.46(19) . . ?
N2 C4 C5 122.9(2) . . ?
C5 C4 C1 121.6(2) . . ?
N1 C3 C9 120.12(18) . . ?
N5 C3 N1 118.27(19) . . ?
N5 C3 C9 121.60(19) . . ?
N1 C1 S1 111.85(16) . . ?
N1 C1 C4 125.69(19) . . ?
C4 C1 S1 122.44(16) . . ?
C10 C9 C3 121.1(2) . . ?
C14 C9 C3 120.19(19) . . ?
C14 C9 C10 118.7(2) . . ?
C9 C10 H10 120.1 . . ?
C11 C10 C9 119.9(2) . . ?
C11 C10 H10 120.1 . . ?
C10 C11 H11 119.5 . . ?
C12 C11 C10 120.9(2) . . ?
C12 C11 H11 119.5 . . ?
C12 C13 H13 119.9 . . ?
C12 C13 C14 120.2(2) . . ?
C14 C13 H13 119.9 . . ?
C11 C12 C13 119.6(2) . . ?
C11 C12 H12 120.2 . . ?
C13 C12 H12 120.2 . . ?
C4 C5 H5 120.6 . . ?
C4 C5 C6 118.8(2) . . ?
C6 C5 H5 120.6 . . ?
C9 C14 H14 119.7 . . ?
C13 C14 C9 120.7(2) . . ?
C13 C14 H14 119.7 . . ?
C8 C7 H7 120.8 . . ?
C6 C7 H7 120.8 . . ?
C6 C7 C8 118.4(2) . . ?
N2 C8 C7 123.9(2) . . ?
N2 C8 H8 118.1 . . ?
C7 C8 H8 118.1 . . ?
C5 C6 H6 120.5 . . ?
C7 C6 C5 119.0(2) . . ?
C7 C6 H6 120.5 . . ?
N16 S2 C15 92.27(10) . . ?
C15 N3 C17 108.81(17) . . ?
C22 N4 C18 116.41(19) . . ?
N4 C18 C19 123.41(19) . . ?
N4 C18 C15 114.60(18) . . ?
C19 C18 C15 121.97(18) . . ?
C17 N16 S2 108.61(15) . . ?
C18 C19 H19 120.7 . . ?
C18 C19 C20 118.6(2) . . ?
C20 C19 H19 120.7 . . ?
N3 C17 C24 120.28(17) . . ?
N16 C17 N3 118.08(18) . . ?
N16 C17 C24 121.63(18) . . ?
N3 C15 S2 112.24(15) . . ?
N3 C15 C18 125.93(18) . . ?
C18 C15 S2 121.78(15) . . ?
C23 C24 C17 120.86(18) . . ?
C23 C24 C25 118.67(19) . . ?
C25 C24 C17 120.47(19) . . ?
C24 C23 H23 119.5 . . ?
C28 C23 C24 121.0(2) . . ?
C28 C23 H23 119.5 . . ?
C23 C28 H28 120.1 . . ?
C27 C28 C23 119.8(2) . . ?
C27 C28 H28 120.1 . . ?
C24 C25 H25 120.1 . . ?
C26 C25 C24 119.9(2) . . ?
C26 C25 H25 120.1 . . ?
C19 C20 H20 120.5 . . ?
C21 C20 C19 118.9(2) . . ?
C21 C20 H20 120.5 . . ?
C28 C27 H27 120.0 . . ?
C26 C27 C28 120.0(2) . . ?
C26 C27 H27 120.0 . . ?
C25 C26 H26 119.6 . . ?
C27 C26 C25 120.7(2) . . ?
C27 C26 H26 119.6 . . ?
C20 C21 H21 120.6 . . ?
C20 C21 C22 118.8(2) . . ?
C22 C21 H21 120.6 . . ?
N4 C22 C21 123.8(2) . . ?
N4 C22 H22 118.1 . . ?
C21 C22 H22 118.1 . . ?

loop_
_geom_bond_atom_site_label_1
_geom_bond_atom_site_label_2
_geom_bond_distance
_geom_bond_site_symmetry_2
_geom_bond_publ_flag
S1 N5 1.6468(19) . ?
S1 C1 1.709(2) . ?
N1 C3 1.376(3) . ?
N1 C1 1.310(3) . ?
N2 C4 1.333(3) . ?
N2 C8 1.331(3) . ?
N5 C3 1.317(3) . ?
C4 C1 1.465(3) . ?
C4 C5 1.377(3) . ?
C3 C9 1.475(3) . ?
C9 C10 1.394(3) . ?
C9 C14 1.384(3) . ?
C10 H10 0.9300 . ?
C10 C11 1.385(3) . ?
C11 H11 0.9300 . ?
C11 C12 1.367(3) . ?
C13 H13 0.9300 . ?
C13 C12 1.378(3) . ?
C13 C14 1.382(3) . ?
C12 H12 0.9300 . ?
C5 H5 0.9300 . ?
C5 C6 1.378(3) . ?
C14 H14 0.9300 . ?
C7 H7 0.9300 . ?
C7 C8 1.375(3) . ?
C7 C6 1.365(4) . ?
C8 H8 0.9300 . ?
C6 H6 0.9300 . ?
S2 N16 1.647(2) . ?
S2 C15 1.708(2) . ?
N3 C17 1.379(2) . ?
N3 C15 1.306(2) . ?
N4 C18 1.339(3) . ?
N4 C22 1.331(3) . ?
C18 C19 1.372(3) . ?
C18 C15 1.467(3) . ?
N16 C17 1.314(3) . ?
C19 H19 0.9300 . ?
C19 C20 1.377(3) . ?
C17 C24 1.470(3) . ?
C24 C23 1.382(3) . ?
C24 C25 1.393(3) . ?
C23 H23 0.9300 . ?
C23 C28 1.379(3) . ?
C28 H28 0.9300 . ?
C28 C27 1.376(3) . ?
C25 H25 0.9300 . ?
C25 C26 1.381(3) . ?
C20 H20 0.9300 . ?
C20 C21 1.361(3) . ?
C27 H27 0.9300 . ?
C27 C26 1.368(3) . ?
C26 H26 0.9300 . ?
C21 H21 0.9300 . ?
C21 C22 1.373(3) . ?
C22 H22 0.9300 . ?

loop_
_geom_torsion_atom_site_label_1
_geom_torsion_atom_site_label_2
_geom_torsion_atom_site_label_3
_geom_torsion_atom_site_label_4
_geom_torsion
_geom_torsion_site_symmetry_1
_geom_torsion_site_symmetry_2
_geom_torsion_site_symmetry_3
_geom_torsion_site_symmetry_4
_geom_torsion_publ_flag
S1 N5 C3 N1 0.0(2) . . . . ?
S1 N5 C3 C9 -178.60(16) . . . . ?
N1 C3 C9 C10 -175.80(19) . . . . ?
N1 C3 C9 C14 3.2(3) . . . . ?
N2 C4 C1 S1 5.3(3) . . . . ?
N2 C4 C1 N1 -176.2(2) . . . . ?
N2 C4 C5 C6 -0.9(4) . . . . ?
N5 S1 C1 N1 -0.57(17) . . . . ?
N5 S1 C1 C4 178.08(18) . . . . ?
N5 C3 C9 C10 2.7(3) . . . . ?
N5 C3 C9 C14 -178.3(2) . . . . ?
C4 N2 C8 C7 1.2(4) . . . . ?
C4 C5 C6 C7 1.0(4) . . . . ?
C3 N1 C1 S1 0.6(2) . . . . ?
C3 N1 C1 C4 -177.98(19) . . . . ?
C3 C9 C10 C11 177.7(2) . . . . ?
C3 C9 C14 C13 -177.6(2) . . . . ?
C1 S1 N5 C3 0.33(17) . . . . ?
C1 N1 C3 N5 -0.4(3) . . . . ?
C1 N1 C3 C9 178.19(18) . . . . ?
C1 C4 C5 C6 177.4(2) . . . . ?
C9 C10 C11 C12 0.2(3) . . . . ?
C10 C9 C14 C13 1.4(3) . . . . ?
C10 C11 C12 C13 0.6(4) . . . . ?
C12 C13 C14 C9 -0.6(4) . . . . ?
C5 C4 C1 S1 -173.1(2) . . . . ?
C5 C4 C1 N1 5.3(3) . . . . ?
C14 C9 C10 C11 -1.2(3) . . . . ?
C14 C13 C12 C11 -0.4(4) . . . . ?
C8 N2 C4 C1 -178.6(2) . . . . ?
C8 N2 C4 C5 -0.2(3) . . . . ?
C8 C7 C6 C5 0.0(4) . . . . ?
C6 C7 C8 N2 -1.1(4) . . . . ?
S2 N16 C17 N3 0.3(3) . . . . ?
S2 N16 C17 C24 -178.34(16) . . . . ?
N3 C17 C24 C23 -3.4(3) . . . . ?
N3 C17 C24 C25 177.3(2) . . . . ?
N4 C18 C19 C20 -0.8(3) . . . . ?
N4 C18 C15 S2 2.1(3) . . . . ?
N4 C18 C15 N3 179.14(19) . . . . ?
C18 N4 C22 C21 -0.1(4) . . . . ?
C18 C19 C20 C21 -0.2(3) . . . . ?
N16 S2 C15 N3 -0.12(17) . . . . ?
N16 S2 C15 C18 177.33(18) . . . . ?
N16 C17 C24 C23 175.2(2) . . . . ?
N16 C17 C24 C25 -4.1(3) . . . . ?
C19 C18 C15 S2 -176.64(16) . . . . ?
C19 C18 C15 N3 0.4(3) . . . . ?
C19 C20 C21 C22 0.9(4) . . . . ?
C17 N3 C15 S2 0.3(2) . . . . ?
C17 N3 C15 C18 -177.06(19) . . . . ?
C17 C24 C23 C28 -178.62(19) . . . . ?
C17 C24 C25 C26 179.0(2) . . . . ?
C15 S2 N16 C17 -0.07(18) . . . . ?
C15 N3 C17 N16 -0.3(3) . . . . ?
C15 N3 C17 C24 178.28(18) . . . . ?
C15 C18 C19 C20 177.79(19) . . . . ?
C24 C23 C28 C27 -0.7(3) . . . . ?
C24 C25 C26 C27 0.0(4) . . . . ?
C23 C24 C25 C26 -0.3(3) . . . . ?
C23 C28 C27 C26 0.3(4) . . . . ?
C28 C27 C26 C25 0.0(4) . . . . ?
C25 C24 C23 C28 0.7(3) . . . . ?
C20 C21 C22 N4 -0.8(4) . . . . ?
C22 N4 C18 C19 0.9(3) . . . . ?
C22 N4 C18 C15 -177.8(2) . . . . ?
